data_2217894
loop_
_publ_author_name
'Cunha-Silva, Lu\'is'
'Soares-Santos, Paula C. R.'
'Nogueira, Helena I. S.'
'Trindade, Tito'
'Klinowski, Jacek'
'Rocha, Jo\~ao'
'Almeida Paz, Filipe A.'

_publ_section_title
;Poly[[aqua-\m~3~-picolinato-\m~2~-picolinato-dipicolinatopotassium(I)terbium(III)]
 2.5-hydrate]
;
_journal_coeditor_code CV2369
_journal_issue 4
_journal_name_full 'Acta Crystallographica Section E'
_journal_page_first m529
_journal_page_last m530
_journal_paper_doi 10.1107/S1600536808005758
_journal_volume 64
_journal_year 2008
_chemical_formula_iupac '[K Tb (C6 H4 N O2)4 (H2 O)], 2.5H2 O'
_chemical_formula_moiety 'C24 H18 K1 N4 O9 Tb1, 2.5(H2 O)'
_chemical_formula_sum 'C24 H23 K N4 O11.5 Tb'
_chemical_formula_weight 1498.97
_chemical_name_systematic
;
Poly[[aqua-\m~3~-picolinato-\m~2~-picolinato-
dipicolinatopotassium(I)terbium(III)] 2.5-hydrate]
;
_space_group_IT_number 179
_symmetry_cell_setting hexagonal
_symmetry_space_group_name_Hall 'P 65 2 (0 0 1)'
_symmetry_space_group_name_H-M 'P 65 2 2'
_atom_sites_solution_hydrogens geom
_atom_sites_solution_primary direct
_atom_sites_solution_secondary difmap
_audit_creation_method 'SHELXTL, manual editing plus enCIFer'
_cell_angle_alpha 90.00
_cell_angle_beta 90.00
_cell_angle_gamma 120.00
_cell_formula_units_Z 12
_cell_length_a 12.7187(2)
_cell_length_b 12.7187(2)
_cell_length_c 62.2321(9)
_cell_measurement_reflns_used 28400
_cell_measurement_temperature 180(2)
_cell_measurement_theta_max 25.03
_cell_measurement_theta_min 1.02
_cell_volume 8718.3(2)
_computing_cell_refinement 'HKL Scalepack (Otwinowski & Minor, 1997)'
_computing_data_collection 'COLLECT (Nonius, 1998)'
_computing_data_reduction
;
HKL Denzo and Scalepack (Otwinowski & Minor, 1997)
;
_computing_molecular_graphics 'DIAMOND (Brandenburg, 2006)'
_computing_publication_material 'SHELXTL (Sheldrick, 2008)'
_computing_structure_refinement 'SHELXTL (Sheldrick, 2008)'
_computing_structure_solution 'SIR92 (Altomare <i>et al.</i>,  1994)'
_diffrn_ambient_temperature 180(2)
_diffrn_measured_fraction_theta_full 0.979
_diffrn_measured_fraction_theta_max 0.979
_diffrn_measurement_device_type 'Nonius KappaCCD'
_diffrn_measurement_method 'Thin slice \w and \f scans'
_diffrn_radiation_source 'fine-focus sealed tube'
_diffrn_radiation_type MoK\a
_diffrn_radiation_wavelength 0.71073
_diffrn_reflns_av_R_equivalents 0.0622
_diffrn_reflns_av_sigmaI/netI 0.0367
_diffrn_reflns_limit_h_max 15
_diffrn_reflns_limit_h_min -14
_diffrn_reflns_limit_k_max 14
_diffrn_reflns_limit_k_min -15
_diffrn_reflns_limit_l_max 73
_diffrn_reflns_limit_l_min -67
_diffrn_reflns_number 31023
_diffrn_reflns_theta_full 25.02
_diffrn_reflns_theta_max 25.01
_diffrn_reflns_theta_min 3.60
_diffrn_standards_number 0
_exptl_absorpt_coefficient_mu 2.642
_exptl_absorpt_correction_T_max 0.5818
_exptl_absorpt_correction_T_min 0.4257
_exptl_absorpt_correction_type multi-scan
_exptl_absorpt_process_details
;
(SORTAV; Blessing, 1995)
;
_exptl_crystal_colour Colourless
_exptl_crystal_density_diffrn 1.713
_exptl_crystal_density_method 'not measured'
_exptl_crystal_description Block
_exptl_crystal_F_000 4452
_exptl_crystal_size_max 0.39
_exptl_crystal_size_mid 0.28
_exptl_crystal_size_min 0.23
_refine_diff_density_max 0.998
_refine_diff_density_min -0.700
_refine_ls_abs_structure_details 'Flack (1983)'
_refine_ls_abs_structure_Flack -0.020(15)
_refine_ls_extinction_method none
_refine_ls_goodness_of_fit_ref 1.138
_refine_ls_hydrogen_treatment constr
_refine_ls_matrix_type full
_refine_ls_number_parameters 377
_refine_ls_number_reflns 5031
_refine_ls_number_restraints 14
_refine_ls_restrained_S_all 1.137
_refine_ls_R_factor_all 0.0397
_refine_ls_R_factor_gt 0.0324
_refine_ls_shift/su_max 0.004
_refine_ls_shift/su_mean 0.000
_refine_ls_structure_factor_coef Fsqd
_refine_ls_weighting_details 'calc w=1/[\s^2^(Fo^2^)+(0.0590P)^2^+2.1846P] where P=(Fo^2^+2Fc^2^)/3'
_refine_ls_weighting_scheme calc
_refine_ls_wR_factor_gt 0.0908
_refine_ls_wR_factor_ref 0.0943
_reflns_number_gt 4488
_reflns_number_total 5031
_reflns_threshold_expression I>2\s(I)
_cod_data_source_file cv2369.cif
_cod_data_source_block I
_cod_original_formula_sum 'C24 H23 K1 N4 O11.5 Tb1'
_cod_database_code 2217894
_cod_database_fobs_code 2217894

loop_
_symmetry_equiv_pos_as_xyz
'x, y, z'
'x-y, x, z+5/6'
'-y, x-y, z+2/3'
'-x, -y, z+1/2'
'-x+y, -x, z+1/3'
'y, -x+y, z+1/6'
'-y, -x, -z+1/6'
'x-y, -y, -z'
'x, x-y, -z+5/6'
'y, x, -z+2/3'
'-x+y, y, -z+1/2'
'-x, -x+y, -z+1/3'

loop_
_atom_site_type_symbol
_atom_site_label
_atom_site_fract_x
_atom_site_fract_y
_atom_site_fract_z
_atom_site_U_iso_or_equiv
_atom_site_adp_type
_atom_site_calc_flag
_atom_site_refinement_flags
_atom_site_occupancy
Tb Tb1 0.078634(13) 0.533458(14) 0.005432(2) 0.03612(4) Uani d . 1
K K1 -0.23692(8) 0.38564(10) 0.040543(15) 0.0593(3) Uani d D 1
O O1 -0.0725(2) 0.3470(2) 0.02072(4) 0.0505(7) Uani d . 1
O O2 -0.2334(3) 0.1630(3) 0.01703(6) 0.0757(11) Uani d . 1
O O3 0.00810(19) 0.6012(2) 0.03429(4) 0.0404(6) Uani d . 1
O O4 0.0360(2) 0.7288(3) 0.06104(4) 0.0560(8) Uani d . 1
O O5 0.1777(2) 0.6215(2) -0.02676(4) 0.0507(7) Uani d . 1
O O6 0.2602(3) 0.7599(3) -0.05195(5) 0.0925(10) Uani d . 1
O O7 0.4239(2) 0.5234(2) 0.01432(4) 0.0454(7) Uani d . 1
O O8 0.2598(2) 0.5230(2) 0.00168(4) 0.0413(6) Uani d . 1
N N1 0.0152(3) 0.3362(3) -0.01757(5) 0.0512(9) Uani d . 1
N N2 0.2430(2) 0.7330(3) 0.02245(5) 0.0428(8) Uani d . 1
N N3 0.0606(3) 0.7255(3) -0.00984(5) 0.0445(8) Uani d . 1
N N4 0.1596(2) 0.4834(3) 0.04055(5) 0.0423(8) Uani d . 1
C C1 -0.1366(4) 0.2477(4) 0.01065(7) 0.0565(12) Uani d . 1
C C2 -0.0837(3) 0.2389(3) -0.01096(7) 0.0514(10) Uani d . 1
C C3 -0.1393(4) 0.1320(4) -0.02296(9) 0.0729(14) Uani d . 1
H H3 -0.2113 0.0629 -0.0180 0.087 Uiso calc R 1
C C4 -0.0875(4) 0.1287(5) -0.04229(8) 0.0797(15) Uani d . 1
H H4 -0.1221 0.0570 -0.0507 0.096 Uiso calc R 1
C C5 0.0153(4) 0.2318(5) -0.04897(8) 0.0765(15) Uani d . 1
H H5 0.0527 0.2326 -0.0622 0.092 Uiso calc R 1
C C6 0.0631(4) 0.3330(4) -0.03634(7) 0.0663(13) Uani d . 1
H H6 0.1336 0.4042 -0.0412 0.080 Uiso calc R 1
C C7 0.0742(3) 0.6955(4) 0.04553(6) 0.0476(10) Uani d . 1
C C8 0.2077(3) 0.7708(4) 0.03953(6) 0.0472(10) Uani d . 1
C C9 0.2864(4) 0.8706(4) 0.05138(7) 0.0605(13) Uani d . 1
H H9 0.2593 0.8927 0.0639 0.073 Uiso calc R 1
C C10 0.4059(4) 0.9384(4) 0.04475(8) 0.0684(15) Uani d . 1
H H10 0.4620 1.0087 0.0525 0.082 Uiso calc R 1
C C11 0.4415(4) 0.9027(4) 0.02702(8) 0.0592(13) Uani d . 1
H H11 0.5228 0.9482 0.0220 0.071 Uiso calc R 1
C C12 0.3585(3) 0.7999(4) 0.01633(7) 0.0489(11) Uani d . 1
H H12 0.3847 0.7752 0.0040 0.059 Uiso calc R 1
C C13 0.1919(4) 0.7149(4) -0.03693(6) 0.0528(11) Uani d . 1
C C14 0.1186(3) 0.7695(3) -0.02886(7) 0.0500(11) Uani d . 1
C C15 0.1069(4) 0.8548(4) -0.04020(8) 0.0673(13) Uani d . 1
H H15 0.1495 0.8849 -0.0533 0.081 Uiso calc R 1
C C16 0.0336(4) 0.8974(5) -0.03266(9) 0.0832(16) Uani d . 1
H H16 0.0237 0.9560 -0.0405 0.100 Uiso calc R 1
C C17 -0.0243(4) 0.8527(4) -0.01355(10) 0.0710(15) Uani d . 1
H H17 -0.0758 0.8802 -0.0079 0.085 Uiso calc R 1
C C18 -0.0092(3) 0.7700(4) -0.00260(8) 0.0546(12) Uani d . 1
H H18 -0.0495 0.7418 0.0108 0.066 Uiso calc R 1
C C19 0.3216(3) 0.5129(3) 0.01674(6) 0.0361(9) Uani d . 1
C C20 0.2693(3) 0.4904(3) 0.03900(6) 0.0379(9) Uani d . 1
C C21 0.3275(3) 0.4709(4) 0.05577(6) 0.0529(10) Uani d . 1
H H21 0.4045 0.4771 0.0538 0.063 Uiso calc R 1
C C22 0.2705(4) 0.4417(5) 0.07585(7) 0.0629(13) Uani d . 1
H H22 0.3083 0.4275 0.0878 0.075 Uiso calc R 1
C C23 0.1574(4) 0.4335(4) 0.07812(7) 0.0610(13) Uani d . 1
H H23 0.1165 0.4145 0.0916 0.073 Uiso calc R 1
C C24 0.1061(3) 0.4547(4) 0.05951(6) 0.0539(11) Uani d . 1
H H24 0.0285 0.4478 0.0608 0.065 Uiso calc R 1
O O1W 0.06278(19) 0.93722(19) 0.0833 0.0632(11) Uani d SD 1
H H1W 0.0617 0.8930 0.0732 0.095 Uiso d D 1
O O2W 0.5413(3) 0.4587(3) 0.0833 0.134(2) Uani d SD 1
H H2W 0.5540 0.4285 0.0722 0.200 Uiso d D 1
O O3W -0.1780(4) 0.5373(5) 0.07365(6) 0.145(3) Uani d D 1
H H3WA -0.1443 0.5384 0.0857 0.218 Uiso d D 1
H H3WB -0.2010 0.5906 0.0761 0.218 Uiso d D 1
O O4W 0.7402(6) 0.1052(5) 0.05936(7) 0.188(4) Uani d D 1
H H4WA 0.7373 0.1610 0.0670 0.282 Uiso d D 1
H H4WB 0.7729 0.1408 0.0475 0.282 Uiso d D 1
O O5W 0.9314(6) 0.0686(6) 0.0833 0.262(6) Uani d SD 1
H H5W 0.9021 0.0847 0.0723 0.393 Uiso d D 1

loop_
_atom_site_aniso_label
_atom_site_aniso_U_11
_atom_site_aniso_U_22
_atom_site_aniso_U_33
_atom_site_aniso_U_12
_atom_site_aniso_U_13
_atom_site_aniso_U_23
Tb1 0.03522(7) 0.04700(8) 0.03202(8) 0.02495(6) 0.00027(6) -0.00075(7)
K1 0.0491(4) 0.0827(5) 0.0514(5) 0.0369(4) -0.0055(4) 0.0029(5)
O1 0.0550(13) 0.0407(12) 0.0521(15) 0.0211(10) -0.0067(13) 0.0005(11)
O2 0.0649(18) 0.0485(16) 0.088(2) 0.0088(14) -0.0043(18) -0.0049(16)
O3 0.0358(10) 0.0519(12) 0.0356(12) 0.0235(9) 0.0025(10) -0.0050(10)
O4 0.0474(13) 0.0689(15) 0.0482(15) 0.0264(11) 0.0052(12) -0.0175(12)
O5 0.0628(12) 0.0699(13) 0.0379(13) 0.0471(10) 0.0083(11) 0.0070(11)
O6 0.154(2) 0.1116(19) 0.0538(17) 0.0975(16) 0.0544(17) 0.0407(14)
O7 0.0386(10) 0.0549(13) 0.0459(14) 0.0257(9) 0.0029(10) -0.0006(11)
O8 0.0426(9) 0.0566(12) 0.0356(12) 0.0330(9) 0.0007(10) 0.0010(10)
N1 0.0494(14) 0.0641(16) 0.0513(18) 0.0368(12) -0.0120(14) -0.0162(15)
N2 0.0384(13) 0.0492(15) 0.0416(16) 0.0226(11) 0.0020(13) -0.0011(13)
N3 0.0409(13) 0.0536(14) 0.0439(16) 0.0271(12) 0.0000(13) -0.0008(13)
N4 0.0395(12) 0.0607(16) 0.0319(14) 0.0290(11) 0.0025(12) 0.0060(13)
C1 0.0606(19) 0.0488(18) 0.066(3) 0.0320(16) -0.021(2) -0.0019(19)
C2 0.0586(17) 0.0459(16) 0.063(2) 0.0366(13) -0.0211(18) -0.0112(16)
C3 0.082(2) 0.058(2) 0.088(3) 0.0421(18) -0.028(2) -0.021(2)
C4 0.090(3) 0.085(3) 0.082(3) 0.057(2) -0.039(2) -0.043(2)
C5 0.069(2) 0.111(3) 0.067(3) 0.058(2) -0.023(2) -0.045(2)
C6 0.0546(19) 0.084(2) 0.071(3) 0.0421(18) -0.011(2) -0.025(2)
C7 0.0425(16) 0.066(2) 0.042(2) 0.0323(14) -0.0012(16) -0.0020(17)
C8 0.0493(18) 0.0567(19) 0.0365(19) 0.0271(15) -0.0025(16) -0.0033(16)
C9 0.058(2) 0.062(2) 0.062(3) 0.0294(17) -0.006(2) -0.0259(19)
C10 0.050(2) 0.058(2) 0.085(3) 0.0187(19) -0.011(2) -0.019(2)
C11 0.0401(18) 0.055(2) 0.074(3) 0.0179(16) 0.006(2) 0.005(2)
C12 0.0437(17) 0.060(2) 0.044(2) 0.0267(15) 0.0059(17) 0.0056(18)
C13 0.069(2) 0.067(2) 0.037(2) 0.0454(16) 0.0036(17) 0.0095(17)
C14 0.0554(19) 0.053(2) 0.046(2) 0.0308(15) -0.0032(17) 0.0009(17)
C15 0.083(2) 0.068(2) 0.066(3) 0.0491(18) 0.013(2) 0.019(2)
C16 0.093(2) 0.087(2) 0.099(4) 0.067(2) 0.026(3) 0.032(3)
C17 0.061(2) 0.056(2) 0.110(4) 0.0400(16) 0.015(2) 0.005(2)
C18 0.0450(17) 0.0511(19) 0.071(3) 0.0263(15) -0.001(2) -0.0019(19)
C19 0.0285(14) 0.0402(16) 0.0403(19) 0.0178(12) 0.0058(14) 0.0015(14)
C20 0.0377(15) 0.0406(16) 0.0370(18) 0.0209(12) 0.0009(14) 0.0014(14)
C21 0.0492(16) 0.077(2) 0.045(2) 0.0410(15) 0.0004(16) 0.0020(19)
C22 0.070(2) 0.093(3) 0.038(2) 0.0504(19) -0.0038(18) 0.008(2)
C23 0.059(2) 0.082(3) 0.044(2) 0.0368(19) 0.0064(18) 0.0116(19)
C24 0.0479(17) 0.078(2) 0.043(2) 0.0369(16) 0.0033(16) 0.0074(18)
O1W 0.0694(12) 0.0694(12) 0.059(2) 0.0408(16) -0.008(2) -0.008(2)
O2W 0.171(2) 0.171(2) 0.121(5) 0.133(3) -0.048(4) -0.048(4)
O3W 0.102(3) 0.166(5) 0.055(2) -0.018(3) 0.010(2) -0.023(3)
O4W 0.199(6) 0.164(6) 0.119(4) 0.029(5) -0.018(5) 0.028(4)
O5W 0.281(6) 0.281(6) 0.282(12) 0.184(8) -0.151(8) -0.151(8)

loop_
_atom_type_symbol
_atom_type_description
_atom_type_scat_dispersion_real
_atom_type_scat_dispersion_imag
_atom_type_scat_source
C C 0.0033 0.0016 'International Tables Vol C Tables 4.2.6.8 and 6.1.1.4'
H H 0.0000 0.0000 'International Tables Vol C Tables 4.2.6.8 and 6.1.1.4'
O O 0.0106 0.0060 'International Tables Vol C Tables 4.2.6.8 and 6.1.1.4'
N N 0.0061 0.0033 'International Tables Vol C Tables 4.2.6.8 and 6.1.1.4'
Tb Tb -0.1723 4.1537 'International Tables Vol C Tables 4.2.6.8 and 6.1.1.4'
K K 0.2009 0.2494 'International Tables Vol C Tables 4.2.6.8 and 6.1.1.4'

loop_
_geom_angle_atom_site_label_1
_geom_angle_atom_site_label_2
_geom_angle_atom_site_label_3
_geom_angle_site_symmetry_1
_geom_angle_site_symmetry_3
_geom_angle
O5 Tb1 O7 . 8_565 84.54(9)
O5 Tb1 O3 . . 133.84(9)
O7 Tb1 O3 8_565 . 91.51(8)
O5 Tb1 O1 . . 142.62(9)
O7 Tb1 O1 8_565 . 74.24(9)
O3 Tb1 O1 . . 78.10(9)
O5 Tb1 O8 . . 68.75(9)
O7 Tb1 O8 8_565 . 137.81(8)
O3 Tb1 O8 . . 130.58(8)
O1 Tb1 O8 . . 107.77(9)
O5 Tb1 N2 . . 84.42(9)
O7 Tb1 N2 8_565 . 134.49(10)
O3 Tb1 N2 . . 66.16(8)
O1 Tb1 N2 . . 132.14(9)
O8 Tb1 N2 . . 76.37(9)
O5 Tb1 N4 . . 130.37(9)
O7 Tb1 N4 8_565 . 142.63(9)
O3 Tb1 N4 . . 73.81(10)
O1 Tb1 N4 . . 69.22(9)
O8 Tb1 N4 . . 63.97(9)
N2 Tb1 N4 . . 70.92(10)
O5 Tb1 N1 . . 79.95(10)
O7 Tb1 N1 8_565 . 68.57(9)
O3 Tb1 N1 . . 140.33(8)
O1 Tb1 N1 . . 63.84(10)
O8 Tb1 N1 . . 74.85(9)
N2 Tb1 N1 . . 150.65(10)
N4 Tb1 N1 . . 101.03(11)
O5 Tb1 N3 . . 62.59(10)
O7 Tb1 N3 8_565 . 66.11(8)
O3 Tb1 N3 . . 73.80(9)
O1 Tb1 N3 . . 129.94(10)
O8 Tb1 N3 . . 122.04(8)
N2 Tb1 N3 . . 69.62(10)
N4 Tb1 N3 . . 136.35(9)
N1 Tb1 N3 . . 122.56(10)
O5 Tb1 K1 . . 147.78(7)
O7 Tb1 K1 8_565 . 64.31(7)
O3 Tb1 K1 . . 45.40(5)
O1 Tb1 K1 . . 38.16(8)
O8 Tb1 K1 . . 140.97(6)
N2 Tb1 K1 . . 111.00(7)
N4 Tb1 K1 . . 81.85(6)
N1 Tb1 K1 . . 95.11(7)
N3 Tb1 K1 . . 95.42(6)
O5 Tb1 K1 . 8_665 30.97(7)
O7 Tb1 K1 8_565 8_665 108.39(7)
O3 Tb1 K1 . 8_665 147.55(5)
O1 Tb1 K1 . 8_665 131.21(7)
O8 Tb1 K1 . 8_665 38.02(6)
N2 Tb1 K1 . 8_665 81.83(7)
N4 Tb1 K1 . 8_665 101.43(6)
N1 Tb1 K1 . 8_665 71.99(7)
N3 Tb1 K1 . 8_665 90.77(6)
K1 Tb1 K1 . 8_665 167.044(5)
O3W K1 O1 . . 121.80(14)
O3W K1 O5 . 8_565 100.66(15)
O1 K1 O5 . 8_565 132.75(8)
O3W K1 O8 . 8_565 116.68(14)
O1 K1 O8 . 8_565 85.12(8)
O5 K1 O8 8_565 8_565 55.72(8)
O3W K1 O3 . . 69.35(11)
O1 K1 O3 . . 63.49(7)
O5 K1 O3 8_565 . 122.62(9)
O8 K1 O3 8_565 . 78.10(8)
O3W K1 O6 . 8_565 95.03(12)
O1 K1 O6 . 8_565 136.98(9)
O5 K1 O6 8_565 8_565 44.88(8)
O8 K1 O6 8_565 8_565 98.24(8)
O3 K1 O6 . 8_565 159.29(9)
O3W K1 C13 . 8_565 101.29(14)
O1 K1 C13 . 8_565 136.87(9)
O5 K1 C13 8_565 8_565 23.10(9)
O8 K1 C13 8_565 8_565 76.45(9)
O3 K1 C13 . 8_565 144.73(10)
O6 K1 C13 8_565 8_565 22.14(9)
O3W K1 O2 . . 150.45(16)
O1 K1 O2 . . 43.17(8)
O5 K1 O2 8_565 . 105.46(9)
O8 K1 O2 8_565 . 89.76(8)
O3 K1 O2 . . 106.46(8)
O6 K1 O2 8_565 . 93.82(9)
C13 K1 O2 8_565 . 97.47(10)
O3W K1 C1 . . 142.75(15)
O1 K1 C1 . . 22.56(8)
O5 K1 C1 8_565 . 116.01(9)
O8 K1 C1 8_565 . 81.64(9)
O3 K1 C1 . . 84.75(9)
O6 K1 C1 8_565 . 115.13(10)
C13 K1 C1 8_565 . 114.93(10)
O2 K1 C1 . . 22.01(9)
O3W K1 Tb1 . . 102.90(10)
O1 K1 Tb1 . . 33.33(5)
O5 K1 Tb1 8_565 . 123.64(6)
O8 K1 Tb1 8_565 . 67.93(5)
O3 K1 Tb1 . . 34.34(5)
O6 K1 Tb1 8_565 . 160.91(7)
C13 K1 Tb1 8_565 . 143.12(7)
O2 K1 Tb1 . . 73.72(6)
C1 K1 Tb1 . . 51.71(7)
O3W K1 Tb1 . 8_565 108.22(14)
O1 K1 Tb1 . 8_565 112.36(6)
O5 K1 Tb1 8_565 8_565 26.14(6)
O8 K1 Tb1 8_565 8_565 29.77(5)
O3 K1 Tb1 . 8_565 100.94(6)
O6 K1 Tb1 8_565 8_565 70.27(6)
C13 K1 Tb1 8_565 8_565 48.14(7)
O2 K1 Tb1 . 8_565 101.31(7)
C1 K1 Tb1 . 8_565 102.51(8)
Tb1 K1 Tb1 . 8_565 97.539(19)
C1 O1 Tb1 . . 126.1(3)
C1 O1 K1 . . 103.8(3)
Tb1 O1 K1 . . 108.51(11)
C1 O2 K1 . . 79.9(3)
C7 O3 Tb1 . . 124.7(2)
C7 O3 K1 . . 133.6(2)
Tb1 O3 K1 . . 100.26(8)
C13 O5 Tb1 . . 131.6(3)
C13 O5 K1 . 8_665 100.0(2)
Tb1 O5 K1 . 8_665 122.89(12)
C13 O6 K1 . 8_665 89.2(3)
C19 O7 Tb1 . 8_665 147.0(2)
C19 O8 Tb1 . . 126.7(2)
C19 O8 K1 . 8_665 118.6(2)
Tb1 O8 K1 . 8_665 112.22(9)
C2 N1 C6 . . 119.0(4)
C2 N1 Tb1 . . 114.8(3)
C6 N1 Tb1 . . 125.4(3)
C12 N2 C8 . . 117.4(3)
C12 N2 Tb1 . . 127.1(3)
C8 N2 Tb1 . . 115.4(2)
C18 N3 C14 . . 117.1(4)
C18 N3 Tb1 . . 128.8(3)
C14 N3 Tb1 . . 113.5(3)
C24 N4 C20 . . 116.9(3)
C24 N4 Tb1 . . 126.9(3)
C20 N4 Tb1 . . 116.1(2)
O2 C1 O1 . . 125.0(4)
O2 C1 C2 . . 120.2(4)
O1 C1 C2 . . 114.7(3)
O2 C1 K1 . . 78.1(3)
O1 C1 K1 . . 53.7(2)
C2 C1 K1 . . 148.5(3)
N1 C2 C3 . . 122.1(4)
N1 C2 C1 . . 117.0(3)
C3 C2 C1 . . 120.9(4)
C4 C3 C2 . . 118.6(4)
C4 C3 H3 . . 120.7
C2 C3 H3 . . 120.7
C5 C4 C3 . . 118.4(4)
C5 C4 H4 . . 120.8
C3 C4 H4 . . 120.8
C6 C5 C4 . . 119.2(5)
C6 C5 H5 . . 120.4
C4 C5 H5 . . 120.4
N1 C6 C5 . . 122.7(4)
N1 C6 H6 . . 118.6
C5 C6 H6 . . 118.6
O4 C7 O3 . . 123.9(3)
O4 C7 C8 . . 118.6(3)
O3 C7 C8 . . 117.5(3)
N2 C8 C9 . . 122.7(4)
N2 C8 C7 . . 116.1(3)
C9 C8 C7 . . 121.3(4)
C8 C9 C10 . . 118.8(4)
C8 C9 H9 . . 120.6
C10 C9 H9 . . 120.6
C11 C10 C9 . . 118.8(4)
C11 C10 H10 . . 120.6
C9 C10 H10 . . 120.6
C10 C11 C12 . . 119.2(4)
C10 C11 H11 . . 120.4
C12 C11 H11 . . 120.4
N2 C12 C11 . . 123.1(4)
N2 C12 H12 . . 118.5
C11 C12 H12 . . 118.5
O6 C13 O5 . . 124.0(5)
O6 C13 C14 . . 120.4(4)
O5 C13 C14 . . 115.6(3)
O6 C13 K1 . 8_665 68.7(3)
O5 C13 K1 . 8_665 56.9(2)
C14 C13 K1 . 8_665 163.7(3)
N3 C14 C15 . . 121.7(4)
N3 C14 C13 . . 115.9(4)
C15 C14 C13 . . 122.4(4)
C14 C15 C16 . . 120.2(5)
C14 C15 H15 . . 119.9
C16 C15 H15 . . 119.9
C17 C16 C15 . . 117.7(5)
C17 C16 H16 . . 121.2
C15 C16 H16 . . 121.2
C18 C17 C16 . . 120.6(5)
C18 C17 H17 . . 119.7
C16 C17 H17 . . 119.7
C17 C18 N3 . . 122.7(4)
C17 C18 H18 . . 118.6
N3 C18 H18 . . 118.6
O7 C19 O8 . . 124.3(3)
O7 C19 C20 . . 118.1(3)
O8 C19 C20 . . 117.6(3)
N4 C20 C21 . . 124.4(3)
N4 C20 C19 . . 114.9(3)
C21 C20 C19 . . 120.6(3)
C20 C21 C22 . . 118.3(4)
C20 C21 H21 . . 120.9
C22 C21 H21 . . 120.9
C23 C22 C21 . . 119.2(4)
C23 C22 H22 . . 120.4
C21 C22 H22 . . 120.4
C22 C23 C24 . . 117.2(4)
C22 C23 H23 . . 121.4
C24 C23 H23 . . 121.4
N4 C24 C23 . . 124.1(4)
N4 C24 H24 . . 118.0
C23 C24 H24 . . 118.0
K1 O3W H3WA . . 130.1
K1 O3W H3WB . . 127.8
H3WA O3W H3WB . . 101.2
H4WA O4W H4WB . . 104.4

loop_
_geom_bond_atom_site_label_1
_geom_bond_atom_site_label_2
_geom_bond_site_symmetry_2
_geom_bond_distance
_geom_bond_publ_flag
Tb1 O1 . 2.380(2) yes
Tb1 O3 . 2.354(2) yes
Tb1 O5 . 2.333(2) yes
Tb1 O7 8_565 2.352(3) yes
Tb1 O8 . 2.385(3) yes
Tb1 N1 . 2.640(3) yes
Tb1 N2 . 2.575(3) yes
Tb1 N3 . 2.736(4) yes
Tb1 N4 . 2.626(3) yes
K1 O1 . 2.676(3) yes
K1 O2 . 3.208(4) yes
K1 O3 . 2.972(2) yes
K1 O5 8_565 2.725(3) yes
K1 O6 8_565 2.985(4) yes
K1 O8 8_565 2.959(2) yes
K1 O3W . 2.661(5) yes
Tb1 K1 . 4.1075(9) ?
Tb1 K1 8_665 4.4471(10) ?
K1 Tb1 8_565 4.4471(10) ?
O1 C1 . 1.274(5) ?
O2 C1 . 1.228(5) ?
O3 C7 . 1.276(4) ?
O4 C7 . 1.246(5) ?
O5 C13 . 1.276(5) ?
O5 K1 8_665 2.725(3) ?
O6 C13 . 1.207(5) ?
O6 K1 8_665 2.985(4) ?
O7 C19 . 1.248(4) ?
O7 Tb1 8_665 2.352(3) ?
O8 C19 . 1.271(4) ?
O8 K1 8_665 2.959(2) ?
N1 C2 . 1.314(5) ?
N1 C6 . 1.327(5) ?
N2 C12 . 1.333(5) ?
N2 C8 . 1.334(5) ?
N3 C18 . 1.347(6) ?
N3 C14 . 1.358(5) ?
N4 C24 . 1.319(5) ?
N4 C20 . 1.356(5) ?
C1 C2 . 1.532(6) ?
C2 C3 . 1.394(6) ?
C3 C4 . 1.383(7) ?
C3 H3 . 0.9500 ?
C4 C5 . 1.373(7) ?
C4 H4 . 0.9500 ?
C5 C6 . 1.365(7) ?
C5 H5 . 0.9500 ?
C6 H6 . 0.9500 ?
C7 C8 . 1.520(5) ?
C8 C9 . 1.374(5) ?
C9 C10 . 1.383(6) ?
C9 H9 . 0.9500 ?
C10 C11 . 1.354(7) ?
C10 H10 . 0.9500 ?
C11 C12 . 1.373(6) ?
C11 H11 . 0.9500 ?
C12 H12 . 0.9500 ?
C13 C14 . 1.501(7) ?
C13 K1 8_665 3.204(5) ?
C14 C15 . 1.364(6) ?
C15 C16 . 1.374(8) ?
C15 H15 . 0.9500 ?
C16 C17 . 1.364(8) ?
C16 H16 . 0.9500 ?
C17 C18 . 1.345(7) ?
C17 H17 . 0.9500 ?
C18 H18 . 0.9500 ?
C19 C20 . 1.501(5) ?
C20 C21 . 1.372(6) ?
C21 C22 . 1.398(6) ?
C21 H21 . 0.9500 ?
C22 C23 . 1.397(7) ?
C22 H22 . 0.9500 ?
C23 C24 . 1.420(6) ?
C23 H23 . 0.9500 ?
C24 H24 . 0.9500 ?
O1W H1W . 0.8423 ?
O2W H2W . 0.8472 ?
O3W H3WA . 0.8616 ?
O3W H3WB . 0.8749 ?
O4W H4WA . 0.8712 ?
O4W H4WB . 0.8598 ?
O5W H5W . 0.8517 ?

loop_
_geom_hbond_atom_site_label_D
_geom_hbond_atom_site_label_H
_geom_hbond_atom_site_label_A
_geom_hbond_site_symmetry_A
_geom_hbond_distance_DH
_geom_hbond_distance_HA
_geom_hbond_distance_DA
_geom_hbond_angle_DHA
O1W H1W O4 . 0.84 2.09 2.858(4) 151.9
O2W H2W O6 8_665 0.85 2.48 3.219(5) 146.2
O3W H3WA O6 6_455 0.86 2.09 2.647(5) 121.4
O4W H4WB O2 1_655 0.86 1.92 2.711(6) 151.9
O5W H5W O4W . 0.85 2.34 3.080(13) 144.9

loop_
_geom_torsion_atom_site_label_1
_geom_torsion_atom_site_label_2
_geom_torsion_atom_site_label_3
_geom_torsion_atom_site_label_4
_geom_torsion_site_symmetry_1
_geom_torsion_site_symmetry_4
_geom_torsion
O5 Tb1 K1 O3W . . -117.41(19)
O7 Tb1 K1 O3W 8_565 . -133.39(16)
O3 Tb1 K1 O3W . . -12.35(17)
O1 Tb1 K1 O3W . . 129.46(18)
O8 Tb1 K1 O3W . . 91.20(17)
N2 Tb1 K1 O3W . . -2.97(16)
N4 Tb1 K1 O3W . . 62.91(16)
N1 Tb1 K1 O3W . . 163.36(16)
N3 Tb1 K1 O3W . . -73.19(15)
K1 Tb1 K1 O3W 8_665 . 168.59(15)
O5 Tb1 K1 O1 . . 113.13(17)
O7 Tb1 K1 O1 8_565 . 97.15(12)
O3 Tb1 K1 O1 . . -141.81(14)
O8 Tb1 K1 O1 . . -38.26(14)
N2 Tb1 K1 O1 . . -132.43(13)
N4 Tb1 K1 O1 . . -66.55(12)
N1 Tb1 K1 O1 . . 33.90(13)
N3 Tb1 K1 O1 . . 157.35(12)
K1 Tb1 K1 O1 8_665 . 39.13(14)
O5 Tb1 K1 O5 . 8_565 -5.0(2)
O7 Tb1 K1 O5 8_565 8_565 -21.03(9)
O3 Tb1 K1 O5 . 8_565 100.01(12)
O1 Tb1 K1 O5 . 8_565 -118.18(13)
O8 Tb1 K1 O5 . 8_565 -156.44(11)
N2 Tb1 K1 O5 . 8_565 109.39(11)
N4 Tb1 K1 O5 . 8_565 175.27(11)
N1 Tb1 K1 O5 . 8_565 -84.28(11)
N3 Tb1 K1 O5 . 8_565 39.17(10)
K1 Tb1 K1 O5 8_665 8_565 -79.04(12)
O5 Tb1 K1 O8 . 8_565 -3.57(15)
O7 Tb1 K1 O8 8_565 8_565 -19.55(8)
O3 Tb1 K1 O8 . 8_565 101.48(11)
O1 Tb1 K1 O8 . 8_565 -116.70(11)
O8 Tb1 K1 O8 . 8_565 -154.96(5)
N2 Tb1 K1 O8 . 8_565 110.87(10)
N4 Tb1 K1 O8 . 8_565 176.75(9)
N1 Tb1 K1 O8 . 8_565 -82.81(9)
N3 Tb1 K1 O8 . 8_565 40.64(8)
K1 Tb1 K1 O8 8_665 8_565 -77.57(10)
O5 Tb1 K1 O3 . . -105.06(16)
O7 Tb1 K1 O3 8_565 . -121.03(11)
O1 Tb1 K1 O3 . . 141.81(14)
O8 Tb1 K1 O3 . . 103.56(13)
N2 Tb1 K1 O3 . . 9.39(12)
N4 Tb1 K1 O3 . . 75.26(12)
N1 Tb1 K1 O3 . . 175.71(12)
N3 Tb1 K1 O3 . . -60.84(11)
O5 Tb1 K1 O6 . 8_565 42.1(3)
O7 Tb1 K1 O6 8_565 8_565 26.1(2)
O3 Tb1 K1 O6 . 8_565 147.2(2)
O1 Tb1 K1 O6 . 8_565 -71.0(2)
O8 Tb1 K1 O6 . 8_565 -109.3(2)
N2 Tb1 K1 O6 . 8_565 156.6(2)
N4 Tb1 K1 O6 . 8_565 -137.6(2)
N1 Tb1 K1 O6 . 8_565 -37.1(2)
N3 Tb1 K1 O6 . 8_565 86.3(2)
K1 Tb1 K1 O6 8_665 8_565 -31.9(3)
O5 Tb1 K1 C13 . 8_565 12.37(19)
O7 Tb1 K1 C13 8_565 8_565 -3.61(14)
O3 Tb1 K1 C13 . 8_565 117.43(16)
O1 Tb1 K1 C13 . 8_565 -100.76(17)
O8 Tb1 K1 C13 . 8_565 -139.01(15)
N2 Tb1 K1 C13 . 8_565 126.81(15)
N4 Tb1 K1 C13 . 8_565 -167.31(15)
N1 Tb1 K1 C13 . 8_565 -66.86(15)
N3 Tb1 K1 C13 . 8_565 56.59(14)
K1 Tb1 K1 C13 8_665 8_565 -61.62(17)
O5 Tb1 K1 O2 . . 92.95(15)
O7 Tb1 K1 O2 8_565 . 76.97(9)
O3 Tb1 K1 O2 . . -161.99(12)
O1 Tb1 K1 O2 . . -20.18(13)
O8 Tb1 K1 O2 . . -58.43(11)
N2 Tb1 K1 O2 . . -152.61(11)
N4 Tb1 K1 O2 . . -86.73(10)
N1 Tb1 K1 O2 . . 13.72(11)
N3 Tb1 K1 O2 . . 137.17(9)
K1 Tb1 K1 O2 8_665 . 18.96(12)
O5 Tb1 K1 C1 . . 93.33(16)
O7 Tb1 K1 C1 8_565 . 77.35(12)
O3 Tb1 K1 C1 . . -161.61(13)
O1 Tb1 K1 C1 . . -19.80(14)
O8 Tb1 K1 C1 . . -58.05(13)
N2 Tb1 K1 C1 . . -152.23(13)
N4 Tb1 K1 C1 . . -86.35(12)
N1 Tb1 K1 C1 . . 14.10(12)
N3 Tb1 K1 C1 . . 137.55(11)
K1 Tb1 K1 C1 8_665 . 19.34(13)
O5 Tb1 K1 Tb1 . 8_565 -6.69(14)
O7 Tb1 K1 Tb1 8_565 8_565 -22.67(6)
O3 Tb1 K1 Tb1 . 8_565 98.37(9)
O1 Tb1 K1 Tb1 . 8_565 -119.82(10)
O8 Tb1 K1 Tb1 . 8_565 -158.07(9)
N2 Tb1 K1 Tb1 . 8_565 107.75(8)
N4 Tb1 K1 Tb1 . 8_565 173.63(7)
N1 Tb1 K1 Tb1 . 8_565 -85.92(8)
N3 Tb1 K1 Tb1 . 8_565 37.53(6)
K1 Tb1 K1 Tb1 8_665 8_565 -80.68(9)
O5 Tb1 O1 C1 . . -2.5(4)
O7 Tb1 O1 C1 8_565 . 55.4(3)
O3 Tb1 O1 C1 . . 150.4(4)
O8 Tb1 O1 C1 . . -80.5(4)
N2 Tb1 O1 C1 . . -168.0(3)
N4 Tb1 O1 C1 . . -132.6(4)
N1 Tb1 O1 C1 . . -18.1(3)
N3 Tb1 O1 C1 . . 93.6(4)
K1 Tb1 O1 C1 . . 123.6(4)
K1 Tb1 O1 C1 8_665 . -45.5(4)
O5 Tb1 O1 K1 . . -126.14(15)
O7 Tb1 O1 K1 8_565 . -68.28(10)
O3 Tb1 O1 K1 . . 26.73(9)
O8 Tb1 O1 K1 . . 155.83(9)
N2 Tb1 O1 K1 . . 68.33(16)
N4 Tb1 O1 K1 . . 103.74(12)
N1 Tb1 O1 K1 . . -141.77(14)
N3 Tb1 O1 K1 . . -30.01(15)
K1 Tb1 O1 K1 8_665 . -169.16(4)
O3W K1 O1 C1 . . 161.6(3)
O5 K1 O1 C1 8_565 . -48.0(3)
O8 K1 O1 C1 8_565 . -79.9(2)
O3 K1 O1 C1 . . -159.1(3)
O6 K1 O1 C1 8_565 . 16.9(3)
C13 K1 O1 C1 8_565 . -15.7(3)
O2 K1 O1 C1 . . 14.9(2)
Tb1 K1 O1 C1 . . -136.1(3)
Tb1 K1 O1 C1 8_565 . -67.7(3)
O3W K1 O1 Tb1 . . -62.31(18)
O5 K1 O1 Tb1 8_565 . 88.12(13)
O8 K1 O1 Tb1 8_565 . 56.19(10)
O3 K1 O1 Tb1 . . -22.93(8)
O6 K1 O1 Tb1 8_565 . 153.05(10)
C13 K1 O1 Tb1 8_565 . 120.40(13)
O2 K1 O1 Tb1 . . 151.06(18)
C1 K1 O1 Tb1 . . 136.1(3)
Tb1 K1 O1 Tb1 8_565 . 68.45(10)
O3W K1 O2 C1 . . -86.7(3)
O1 K1 O2 C1 . . -15.3(2)
O5 K1 O2 C1 8_565 . 122.0(3)
O8 K1 O2 C1 8_565 . 67.8(3)
O3 K1 O2 C1 . . -9.7(3)
O6 K1 O2 C1 8_565 . 166.1(3)
C13 K1 O2 C1 8_565 . 144.1(3)
Tb1 K1 O2 C1 . . 0.8(3)
Tb1 K1 O2 C1 8_565 . 95.4(3)
O5 Tb1 O3 C7 . . -57.5(3)
O7 Tb1 O3 C7 8_565 . -141.4(3)
O1 Tb1 O3 C7 . . 145.1(3)
O8 Tb1 O3 C7 . . 41.8(3)
N2 Tb1 O3 C7 . . -2.3(3)
N4 Tb1 O3 C7 . . 73.5(3)
N1 Tb1 O3 C7 . . 161.4(3)
N3 Tb1 O3 C7 . . -76.8(3)
K1 Tb1 O3 C7 . . 168.1(3)
K1 Tb1 O3 C7 8_665 . -12.3(4)
O5 Tb1 O3 K1 . . 134.46(10)
O7 Tb1 O3 K1 8_565 . 50.57(9)
O1 Tb1 O3 K1 . . -22.98(9)
O8 Tb1 O3 K1 . . -126.28(9)
N2 Tb1 O3 K1 . . -170.42(12)
N4 Tb1 O3 K1 . . -94.53(9)
N1 Tb1 O3 K1 . . -6.70(19)
N3 Tb1 O3 K1 . . 115.13(10)
K1 Tb1 O3 K1 8_665 . 179.60(5)
O3W K1 O3 C7 . . 0.7(4)
O1 K1 O3 C7 . . -144.1(4)
O5 K1 O3 C7 8_565 . 90.3(4)
O8 K1 O3 C7 8_565 . 125.4(4)
O6 K1 O3 C7 8_565 . 43.6(5)
C13 K1 O3 C7 8_565 . 80.9(4)
O2 K1 O3 C7 . . -148.4(4)
C1 K1 O3 C7 . . -152.0(4)
Tb1 K1 O3 C7 . . -166.4(4)
Tb1 K1 O3 C7 8_565 . 106.2(4)
O3W K1 O3 Tb1 . . 167.12(17)
O1 K1 O3 Tb1 . . 22.31(8)
O5 K1 O3 Tb1 8_565 . -103.24(11)
O8 K1 O3 Tb1 8_565 . -68.14(8)
O6 K1 O3 Tb1 8_565 . -149.9(2)
C13 K1 O3 Tb1 8_565 . -112.70(15)
O2 K1 O3 Tb1 . . 18.03(11)
C1 K1 O3 Tb1 . . 14.40(11)
Tb1 K1 O3 Tb1 8_565 . -87.37(8)
O7 Tb1 O5 C13 8_565 . 70.9(3)
O3 Tb1 O5 C13 . . -15.9(4)
O1 Tb1 O5 C13 . . 125.9(3)
O8 Tb1 O5 C13 . . -142.4(3)
N2 Tb1 O5 C13 . . -64.8(3)
N4 Tb1 O5 C13 . . -123.9(3)
N1 Tb1 O5 C13 . . 140.1(3)
N3 Tb1 O5 C13 . . 5.1(3)
K1 Tb1 O5 C13 . . 56.5(4)
K1 Tb1 O5 C13 8_665 . -148.2(4)
O7 Tb1 O5 K1 8_565 8_665 -140.81(13)
O3 Tb1 O5 K1 . 8_665 132.34(12)
O1 Tb1 O5 K1 . 8_665 -85.86(18)
O8 Tb1 O5 K1 . 8_665 5.88(10)
N2 Tb1 O5 K1 . 8_665 83.41(13)
N4 Tb1 O5 K1 . 8_665 24.35(19)
N1 Tb1 O5 K1 . 8_665 -71.65(13)
N3 Tb1 O5 K1 . 8_665 153.31(15)
K1 Tb1 O5 K1 . 8_665 -155.24(5)
O5 Tb1 O8 C19 . . 156.5(3)
O7 Tb1 O8 C19 8_565 . -149.0(2)
O3 Tb1 O8 C19 . . 26.3(3)
O1 Tb1 O8 C19 . . -63.1(3)
N2 Tb1 O8 C19 . . 67.3(3)
N4 Tb1 O8 C19 . . -7.9(2)
N1 Tb1 O8 C19 . . -118.6(3)
N3 Tb1 O8 C19 . . 122.2(3)
K1 Tb1 O8 C19 . . -39.4(3)
K1 Tb1 O8 C19 8_665 . 161.4(3)
O5 Tb1 O8 K1 . 8_665 -4.91(9)
O7 Tb1 O8 K1 8_565 8_665 49.58(15)
O3 Tb1 O8 K1 . 8_665 -135.11(9)
O1 Tb1 O8 K1 . 8_665 135.50(9)
N2 Tb1 O8 K1 . 8_665 -94.16(10)
N4 Tb1 O8 K1 . 8_665 -169.33(13)
N1 Tb1 O8 K1 . 8_665 80.00(10)
N3 Tb1 O8 K1 . 8_665 -39.22(13)
K1 Tb1 O8 K1 . 8_665 159.19(3)
O5 Tb1 N1 C2 . . -157.6(3)
O7 Tb1 N1 C2 8_565 . -69.6(3)
O3 Tb1 N1 C2 . . -5.0(4)
O1 Tb1 N1 C2 . . 12.8(3)
O8 Tb1 N1 C2 . . 131.9(3)
N2 Tb1 N1 C2 . . 143.5(3)
N4 Tb1 N1 C2 . . 72.9(3)
N3 Tb1 N1 C2 . . -109.5(3)
K1 Tb1 N1 C2 . . -9.8(3)
K1 Tb1 N1 C2 8_665 . 171.5(3)
O5 Tb1 N1 C6 . . 11.7(3)
O7 Tb1 N1 C6 8_565 . 99.7(4)
O3 Tb1 N1 C6 . . 164.4(3)
O1 Tb1 N1 C6 . . -177.9(4)
O8 Tb1 N1 C6 . . -58.8(4)
N2 Tb1 N1 C6 . . -47.2(5)
N4 Tb1 N1 C6 . . -117.8(4)
N3 Tb1 N1 C6 . . 59.8(4)
K1 Tb1 N1 C6 . . 159.6(3)
K1 Tb1 N1 C6 8_665 . -19.2(3)
O5 Tb1 N2 C12 . . -34.9(3)
O7 Tb1 N2 C12 8_565 . -111.6(3)
O3 Tb1 N2 C12 . . -178.4(4)
O1 Tb1 N2 C12 . . 136.4(3)
O8 Tb1 N2 C12 . . 34.6(3)
N4 Tb1 N2 C12 . . 101.4(4)
N1 Tb1 N2 C12 . . 23.0(5)
N3 Tb1 N2 C12 . . -97.7(4)
K1 Tb1 N2 C12 . . 174.3(3)
K1 Tb1 N2 C12 8_665 . -3.8(3)
O5 Tb1 N2 C8 . . 146.8(3)
O7 Tb1 N2 C8 8_565 . 70.0(3)
O3 Tb1 N2 C8 . . 3.2(3)
O1 Tb1 N2 C8 . . -42.0(3)
O8 Tb1 N2 C8 . . -143.8(3)
N4 Tb1 N2 C8 . . -77.0(3)
N1 Tb1 N2 C8 . . -155.3(3)
N3 Tb1 N2 C8 . . 84.0(3)
K1 Tb1 N2 C8 . . -4.1(3)
K1 Tb1 N2 C8 8_665 . 177.8(3)
O5 Tb1 N3 C18 . . 171.9(3)
O7 Tb1 N3 C18 8_565 . 75.5(3)
O3 Tb1 N3 C18 . . -23.6(3)
O1 Tb1 N3 C18 . . 34.8(3)
O8 Tb1 N3 C18 . . -151.8(3)
N2 Tb1 N3 C18 . . -93.7(3)
N4 Tb1 N3 C18 . . -67.2(3)
N1 Tb1 N3 C18 . . 116.3(3)
K1 Tb1 N3 C18 . . 16.7(3)
K1 Tb1 N3 C18 8_665 . -174.7(3)
O5 Tb1 N3 C14 . . 1.4(2)
O7 Tb1 N3 C14 8_565 . -95.1(2)
O3 Tb1 N3 C14 . . 165.8(2)
O1 Tb1 N3 C14 . . -135.8(2)
O8 Tb1 N3 C14 . . 37.7(3)
N2 Tb1 N3 C14 . . 95.7(2)
N4 Tb1 N3 C14 . . 122.3(2)
N1 Tb1 N3 C14 . . -54.3(3)
K1 Tb1 N3 C14 . . -153.9(2)
K1 Tb1 N3 C14 8_665 . 14.7(2)
O5 Tb1 N4 C24 . . 166.3(3)
O7 Tb1 N4 C24 8_565 . -38.5(4)
O3 Tb1 N4 C24 . . 31.9(3)
O1 Tb1 N4 C24 . . -51.2(3)
O8 Tb1 N4 C24 . . -174.5(4)
N2 Tb1 N4 C24 . . 101.7(3)
N1 Tb1 N4 C24 . . -107.5(3)
N3 Tb1 N4 C24 . . 75.4(3)
K1 Tb1 N4 C24 . . -13.9(3)
K1 Tb1 N4 C24 8_665 . 178.8(3)
O5 Tb1 N4 C20 . . -12.3(3)
O7 Tb1 N4 C20 8_565 . 142.9(2)
O3 Tb1 N4 C20 . . -146.7(3)
O1 Tb1 N4 C20 . . 130.2(3)
O8 Tb1 N4 C20 . . 6.9(2)
N2 Tb1 N4 C20 . . -76.9(3)
N1 Tb1 N4 C20 . . 73.8(3)
N3 Tb1 N4 C20 . . -103.2(3)
K1 Tb1 N4 C20 . . 167.5(3)
K1 Tb1 N4 C20 8_665 . 0.2(3)
K1 O2 C1 O1 . . 27.6(4)
K1 O2 C1 C2 . . -152.4(4)
Tb1 O1 C1 O2 . . -159.8(4)
K1 O1 C1 O2 . . -34.2(5)
Tb1 O1 C1 C2 . . 20.2(5)
K1 O1 C1 C2 . . 145.8(3)
Tb1 O1 C1 K1 . . -125.6(3)
O3W K1 C1 O2 . . 125.6(3)
O1 K1 C1 O2 . . 152.0(4)
O5 K1 C1 O2 8_565 . -65.4(3)
O8 K1 C1 O2 8_565 . -110.6(3)
O3 K1 C1 O2 . . 170.7(3)
O6 K1 C1 O2 8_565 . -15.4(3)
C13 K1 C1 O2 8_565 . -39.8(3)
Tb1 K1 C1 O2 . . -179.0(3)
Tb1 K1 C1 O2 8_565 . -89.3(3)
O3W K1 C1 O1 . . -26.4(4)
O5 K1 C1 O1 8_565 . 142.6(2)
O8 K1 C1 O1 8_565 . 97.4(2)
O3 K1 C1 O1 . . 18.7(2)
O6 K1 C1 O1 8_565 . -167.3(2)
C13 K1 C1 O1 8_565 . 168.2(2)
O2 K1 C1 O1 . . -152.0(4)
Tb1 K1 C1 O1 . . 29.0(2)
Tb1 K1 C1 O1 8_565 . 118.8(2)
O3W K1 C1 C2 . . -104.4(5)
O1 K1 C1 C2 . . -78.0(5)
O5 K1 C1 C2 8_565 . 64.6(5)
O8 K1 C1 C2 8_565 . 19.4(5)
O3 K1 C1 C2 . . -59.3(5)
O6 K1 C1 C2 8_565 . 114.6(5)
C13 K1 C1 C2 8_565 . 90.2(5)
O2 K1 C1 C2 . . 130.0(6)
Tb1 K1 C1 C2 . . -49.0(4)
Tb1 K1 C1 C2 8_565 . 40.8(5)
C6 N1 C2 C3 . . 0.6(7)
Tb1 N1 C2 C3 . . 170.7(4)
C6 N1 C2 C1 . . -179.1(4)
Tb1 N1 C2 C1 . . -9.1(5)
O2 C1 C2 N1 . . 174.9(4)
O1 C1 C2 N1 . . -5.1(6)
K1 C1 C2 N1 . . 55.1(7)
O2 C1 C2 C3 . . -4.9(7)
O1 C1 C2 C3 . . 175.1(4)
K1 C1 C2 C3 . . -124.7(5)
N1 C2 C3 C4 . . 0.6(7)
C1 C2 C3 C4 . . -179.6(5)
C2 C3 C4 C5 . . -1.2(8)
C3 C4 C5 C6 . . 0.5(8)
C2 N1 C6 C5 . . -1.4(7)
Tb1 N1 C6 C5 . . -170.3(4)
C4 C5 C6 N1 . . 0.8(8)
Tb1 O3 C7 O4 . . -178.5(3)
K1 O3 C7 O4 . . -14.8(6)
Tb1 O3 C7 C8 . . 1.3(5)
K1 O3 C7 C8 . . 165.0(3)
C12 N2 C8 C9 . . -3.4(7)
Tb1 N2 C8 C9 . . 175.2(4)
C12 N2 C8 C7 . . 177.6(4)
Tb1 N2 C8 C7 . . -3.9(5)
O4 C7 C8 N2 . . -178.2(4)
O3 C7 C8 N2 . . 2.0(6)
O4 C7 C8 C9 . . 2.7(7)
O3 C7 C8 C9 . . -177.0(4)
N2 C8 C9 C10 . . 3.3(8)
C7 C8 C9 C10 . . -177.7(5)
C8 C9 C10 C11 . . -1.1(8)
C9 C10 C11 C12 . . -0.7(8)
C8 N2 C12 C11 . . 1.4(7)
Tb1 N2 C12 C11 . . -177.0(3)
C10 C11 C12 N2 . . 0.6(8)
K1 O6 C13 O5 8_665 . -14.1(4)
K1 O6 C13 C14 8_665 . 165.0(3)
Tb1 O5 C13 O6 . . 169.0(3)
K1 O5 C13 O6 8_665 . 15.7(4)
Tb1 O5 C13 C14 . . -10.1(5)
K1 O5 C13 C14 8_665 . -163.4(3)
Tb1 O5 C13 K1 . 8_665 153.3(3)
C18 N3 C14 C15 . . 0.0(5)
Tb1 N3 C14 C15 . . 171.7(3)
C18 N3 C14 C13 . . -177.8(3)
Tb1 N3 C14 C13 . . -6.0(4)
O6 C13 C14 N3 . . -169.3(4)
O5 C13 C14 N3 . . 9.9(5)
K1 C13 C14 N3 8_665 . -48.9(10)
O6 C13 C14 C15 . . 13.0(6)
O5 C13 C14 C15 . . -167.9(4)
K1 C13 C14 C15 8_665 . 133.4(8)
N3 C14 C15 C16 . . -1.0(6)
C13 C14 C15 C16 . . 176.6(4)
C14 C15 C16 C17 . . 0.9(7)
C15 C16 C17 C18 . . 0.2(7)
C16 C17 C18 N3 . . -1.3(7)
C14 N3 C18 C17 . . 1.2(5)
Tb1 N3 C18 C17 . . -169.1(3)
Tb1 O7 C19 O8 8_665 . -49.3(6)
Tb1 O7 C19 C20 8_665 . 132.6(4)
Tb1 O8 C19 O7 . . -170.3(2)
K1 O8 C19 O7 8_665 . -9.9(4)
Tb1 O8 C19 C20 . . 7.8(4)
K1 O8 C19 C20 8_665 . 168.2(2)
C24 N4 C20 C21 . . -0.7(6)
Tb1 N4 C20 C21 . . 178.0(3)
C24 N4 C20 C19 . . 175.1(3)
Tb1 N4 C20 C19 . . -6.2(4)
O7 C19 C20 N4 . . 178.1(3)
O8 C19 C20 N4 . . -0.1(5)
O7 C19 C20 C21 . . -5.9(5)
O8 C19 C20 C21 . . 175.9(3)
N4 C20 C21 C22 . . 0.2(6)
C19 C20 C21 C22 . . -175.4(4)
C20 C21 C22 C23 . . -0.1(7)
C21 C22 C23 C24 . . 0.6(7)
C20 N4 C24 C23 . . 1.3(6)
Tb1 N4 C24 C23 . . -177.3(3)
C22 C23 C24 N4 . . -1.2(7)
